data_4132526
loop_
_publ_author_name
'Bhadra, Mayukh'
'Lee, Jung Yoon C.'
'Cowley, Ryan E.'
'Kim, Sunghee'
'Siegler, Maxime A.'
'Solomon, Edward I.'
'Karlin, Kenneth D.'

_publ_section_title
;
 Intramolecular Hydrogen Bonding Enhances Stability and Reactivity of
 Mononuclear Cupric Superoxide Complexes.
;
_journal_issue 29
_journal_name_full 'Journal of the American Chemical Society'
_journal_page_first 9042
_journal_page_last 9045
_journal_paper_doi 10.1021/jacs.8b04671
_journal_volume 140
_journal_year 2018
_chemical_formula_moiety 'C25 H25 Cu N8, Cl O4'
_chemical_formula_sum 'C25 H25 Cl Cu N8 O4'
_chemical_formula_weight 600.52
_space_group_crystal_system monoclinic
_space_group_IT_number 14
_space_group_name_Hall '-P 2yn'
_space_group_name_H-M_alt 'P 1 21/n 1'
_atom_sites_solution_hydrogens mixed
_atom_sites_solution_primary direct
_atom_sites_solution_secondary difmap
_audit_creation_method SHELXL-2014/7
_cell_angle_alpha 90
_cell_angle_beta 98.9437(10)
_cell_angle_gamma 90
_cell_formula_units_Z 4
_cell_length_a 9.47238(10)
_cell_length_b 9.82216(11)
_cell_length_c 27.9989(3)
_cell_measurement_reflns_used 18128
_cell_measurement_temperature 110(2)
_cell_measurement_theta_max 72.04
_cell_measurement_theta_min 3.15
_cell_volume 2573.32(5)
_computing_cell_refinement
;
CrysAlisPro, Agilent Technologies,
Version 1.171.36.32 (release 02-08-2013 CrysAlis171 .NET)
(compiled Aug  2 2013,16:46:58)
;
_computing_data_collection
;
CrysAlisPro, Agilent Technologies,
Version 1.171.36.32 (release 02-08-2013 CrysAlis171 .NET)
(compiled Aug  2 2013,16:46:58)
;
_computing_data_reduction
;
CrysAlisPro, Agilent Technologies,
Version 1.171.36.32 (release 02-08-2013 CrysAlis171 .NET)
(compiled Aug  2 2013,16:46:58)
;
_computing_molecular_graphics 'SHELXTL v6.10 (Sheldrick, 2008)'
_computing_publication_material 'SHELXTL v6.10 (Sheldrick, 2008)'
_computing_structure_refinement 'SHELXL-2014/7 (Sheldrick, 2015)'
_computing_structure_solution 'SHELXS-2014/7 (Sheldrick, 2015)'
_diffrn_ambient_temperature 110(2)
_diffrn_measured_fraction_theta_full 1.000
_diffrn_measured_fraction_theta_max 1.000
_diffrn_measurement_device_type 'SuperNova, Dual, Cu at zero, Atlas'
_diffrn_measurement_method '\w scans'
_diffrn_radiation_monochromator mirror
_diffrn_radiation_source 'SuperNova (Cu) X-ray Source'
_diffrn_radiation_type CuK\a
_diffrn_radiation_wavelength 1.54178
_diffrn_reflns_av_R_equivalents 0.0276
_diffrn_reflns_av_unetI/netI 0.0152
_diffrn_reflns_Laue_measured_fraction_full 1.000
_diffrn_reflns_Laue_measured_fraction_max 1.000
_diffrn_reflns_limit_h_max 11
_diffrn_reflns_limit_h_min -11
_diffrn_reflns_limit_k_max 12
_diffrn_reflns_limit_k_min -12
_diffrn_reflns_limit_l_max 34
_diffrn_reflns_limit_l_min -34
_diffrn_reflns_number 32629
_diffrn_reflns_point_group_measured_fraction_full 1.000
_diffrn_reflns_point_group_measured_fraction_max 1.000
_diffrn_reflns_theta_full 67.679
_diffrn_reflns_theta_max 71.890
_diffrn_reflns_theta_min 3.196
_exptl_absorpt_coefficient_mu 2.576
_exptl_absorpt_correction_T_max 0.793
_exptl_absorpt_correction_T_min 0.628
_exptl_absorpt_correction_type analytical
_exptl_absorpt_process_details
;
CrysAlisPro, Agilent Technologies,
Version 1.171.36.32 (release 02-08-2013 CrysAlis171 .NET)
(compiled Aug  2 2013,16:46:58)
Analytical numeric absorption correction using a multifaceted crystal
			model based on expressions derived by R.C. Clark & J.S. Reid.
(Clark, R. C. & Reid, J. S. (1995). Acta Cryst. A51, 887-897)
;
_exptl_crystal_colour green
_exptl_crystal_density_diffrn 1.550
_exptl_crystal_description block
_exptl_crystal_F_000 1236
_exptl_crystal_size_max 0.28
_exptl_crystal_size_mid 0.19
_exptl_crystal_size_min 0.11
_refine_diff_density_max 0.295
_refine_diff_density_min -0.445
_refine_diff_density_rms 0.044
_refine_ls_extinction_method none
_refine_ls_goodness_of_fit_ref 1.033
_refine_ls_hydrogen_treatment mixed
_refine_ls_matrix_type full
_refine_ls_number_parameters 402
_refine_ls_number_reflns 5052
_refine_ls_number_restraints 148
_refine_ls_restrained_S_all 1.034
_refine_ls_R_factor_all 0.0309
_refine_ls_R_factor_gt 0.0281
_refine_ls_shift/su_max 0.001
_refine_ls_shift/su_mean 0.000
_refine_ls_structure_factor_coef Fsqd
_refine_ls_weighting_details 'w=1/[\s^2^(Fo^2^)+(0.0399P)^2^+1.2947P] where P=(Fo^2^+2Fc^2^)/3'
_refine_ls_weighting_scheme calc
_refine_ls_wR_factor_gt 0.0756
_refine_ls_wR_factor_ref 0.0776
_reflns_Friedel_coverage 0.000
_reflns_number_gt 4654
_reflns_number_total 5052
_reflns_threshold_expression 'I > 2\s(I)'
_cod_data_source_file ja8b04671_si_002.cif
_cod_data_source_block BA_CuII_N3_ClO4
_cod_original_sg_symbol_H-M 'P 21/n'
_cod_database_code 4132526
_shelx_shelxl_version_number 2014/7
_shelx_space_group_comment
;
The symmetry employed for this shelxl refinement is uniquely defined
by the following loop, which should always be used as a source of
symmetry information in preference to the above space-group names.
They are only intended as comments.
;

loop_
_space_group_symop_operation_xyz
'x, y, z'
'-x+1/2, y+1/2, -z+1/2'
'-x, -y, -z'
'x-1/2, -y-1/2, z-1/2'

loop_
_atom_site_label
_atom_site_type_symbol
_atom_site_fract_x
_atom_site_fract_y
_atom_site_fract_z
_atom_site_U_iso_or_equiv
_atom_site_adp_type
_atom_site_occupancy
_atom_site_site_symmetry_order
_atom_site_calc_flag
_atom_site_refinement_flags_posn
_atom_site_refinement_flags_adp
_atom_site_refinement_flags_occupancy
_atom_site_disorder_assembly
_atom_site_disorder_group
Cu1 Cu 0.64238(2) 0.49438(2) 0.10371(2) 0.02271(8) Uani 1 1 d . . . . .
C1 C 0.50780(18) 0.70463(18) 0.03255(6) 0.0307(3) Uani 1 1 d . . . . .
H1 H 0.4188 0.6763 0.0409 0.037 Uiso 1 1 calc R U . . .
C2 C 0.5100(2) 0.8104(2) 0.00052(6) 0.0382(4) Uani 1 1 d . . . . .
H2 H 0.4239 0.8551 -0.0128 0.046 Uiso 1 1 calc R U . . .
C3 C 0.6393(2) 0.8510(2) -0.01203(6) 0.0402(4) Uani 1 1 d . . . . .
H3 H 0.6430 0.9235 -0.0343 0.048 Uiso 1 1 calc R U . . .
C4 C 0.76299(19) 0.78493(19) 0.00817(6) 0.0333(4) Uani 1 1 d . . . . .
H4 H 0.8528 0.8113 0.0001 0.040 Uiso 1 1 calc R U . . .
C5 C 0.75394(17) 0.67945(17) 0.04051(5) 0.0260(3) Uani 1 1 d . . . . .
C6 C 0.88552(17) 0.61065(18) 0.06611(6) 0.0305(3) Uani 1 1 d . . . . .
H6A H 0.9459 0.5821 0.0420 0.037 Uiso 1 1 calc R U . . .
H6B H 0.9410 0.6764 0.0884 0.037 Uiso 1 1 calc R U . . .
C7 C 0.86994(16) 0.36099(18) 0.06856(6) 0.0290(3) Uani 1 1 d . . . . .
H7A H 0.9726 0.3369 0.0725 0.035 Uiso 1 1 calc R U . . .
H7B H 0.8344 0.3718 0.0336 0.035 Uiso 1 1 calc R U . . .
C8 C 0.78810(16) 0.24947(18) 0.08908(6) 0.0279(3) Uani 1 1 d . . . . .
C9 C 0.82464(18) 0.11324(19) 0.08736(6) 0.0340(4) Uani 1 1 d . . . . .
H9 H 0.9064 0.0860 0.0740 0.041 Uiso 1 1 calc R U . . .
C10 C 0.7400(2) 0.01786(19) 0.10548(7) 0.0376(4) Uani 1 1 d . . . . .
H10 H 0.7633 -0.0761 0.1048 0.045 Uiso 1 1 calc R U . . .
C11 C 0.62060(19) 0.06007(19) 0.12469(6) 0.0351(4) Uani 1 1 d . . . . .
H11 H 0.5606 -0.0043 0.1370 0.042 Uiso 1 1 calc R U . . .
C12 C 0.59096(17) 0.19761(18) 0.12549(6) 0.0299(3) Uani 1 1 d . . . . .
H12 H 0.5097 0.2271 0.1388 0.036 Uiso 1 1 calc R U . . .
C13 C 0.93872(16) 0.49048(17) 0.14307(6) 0.0270(3) Uani 1 1 d . . . . .
H13A H 1.0397 0.5098 0.1404 0.032 Uiso 1 1 calc R U . . .
H13B H 0.9343 0.3998 0.1582 0.032 Uiso 1 1 calc R U . . .
C14 C 0.88387(16) 0.59706(17) 0.17434(6) 0.0271(3) Uani 1 1 d . . . . .
C15 C 0.97406(18) 0.67054(19) 0.20831(6) 0.0340(4) Uani 1 1 d . . . . .
H15 H 1.0747 0.6589 0.2121 0.041 Uiso 1 1 calc R U . . .
C16 C 0.91210(19) 0.7627(2) 0.23693(7) 0.0374(4) Uani 1 1 d . . . . .
H16 H 0.9711 0.8126 0.2614 0.045 Uiso 1 1 calc R U . . .
C17 C 0.76678(19) 0.78195(19) 0.22999(6) 0.0343(4) Uani 1 1 d . . . . .
H17 H 0.7245 0.8441 0.2496 0.041 Uiso 1 1 calc R U . . .
C18 C 0.68106(17) 0.70735(17) 0.19304(5) 0.0274(3) Uani 1 1 d . . . . .
C19 C 0.45593(18) 0.82174(18) 0.20531(6) 0.0299(3) Uani 1 1 d . . . . .
H19A H 0.3712 0.8496 0.1821 0.036 Uiso 1 1 calc R U . . .
H19B H 0.5145 0.9042 0.2139 0.036 Uiso 1 1 calc R U . . .
C20 C 0.40541(16) 0.76870(17) 0.25065(5) 0.0257(3) Uani 1 1 d . . . . .
C21 C 0.45466(18) 0.64806(18) 0.27319(6) 0.0314(3) Uani 1 1 d . . . . .
H21 H 0.5227 0.5945 0.2600 0.038 Uiso 1 1 calc R U . . .
C22 C 0.4050(2) 0.6050(2) 0.31498(7) 0.0390(4) Uani 1 1 d . . . . .
H22 H 0.4388 0.5221 0.3300 0.047 Uiso 1 1 calc R U . . .
C23 C 0.3067(2) 0.6824(2) 0.33458(6) 0.0418(5) Uani 1 1 d . . . . .
H23 H 0.2736 0.6534 0.3632 0.050 Uiso 1 1 calc R U . . .
C24 C 0.25701(18) 0.8020(2) 0.31229(6) 0.0383(4) Uani 1 1 d . . . . .
H24 H 0.1892 0.8554 0.3257 0.046 Uiso 1 1 calc R U . . .
C25 C 0.30514(17) 0.84523(18) 0.27045(6) 0.0298(3) Uani 1 1 d . . . . .
H25 H 0.2695 0.9274 0.2552 0.036 Uiso 1 1 calc R U . . .
N1 N 0.62834(13) 0.63970(14) 0.05255(4) 0.0242(3) Uani 1 1 d . . . . .
N2 N 0.85151(13) 0.48970(13) 0.09406(5) 0.0243(3) Uani 1 1 d . . . . .
N3 N 0.67330(13) 0.29093(14) 0.10813(5) 0.0259(3) Uani 1 1 d . . . . .
N4 N 0.74013(13) 0.61331(14) 0.16672(4) 0.0253(3) Uani 1 1 d . . . . .
N5 N 0.53867(15) 0.72672(16) 0.18142(5) 0.0312(3) Uani 1 1 d . . . . .
H5 H 0.497(2) 0.672(2) 0.1620(8) 0.041(6) Uiso 1 1 d . . . . .
N6 N 0.44603(14) 0.49352(15) 0.11685(5) 0.0300(3) Uani 1 1 d . . . . .
N7 N 0.33867(15) 0.46992(15) 0.08917(5) 0.0313(3) Uani 1 1 d . . . . .
N8 N 0.23052(16) 0.44917(19) 0.06513(7) 0.0456(4) Uani 1 1 d . . . . .
Cl1 Cl 0.1859(3) 0.8379(3) 0.08306(10) 0.0264(4) Uani 0.612(3) 1 d D U P A 1
O1 O 0.1816(13) 0.7822(16) 0.0363(4) 0.0509(19) Uani 0.612(3) 1 d D U P A 1
O2 O 0.3025(5) 0.9320(5) 0.0945(3) 0.0464(12) Uani 0.612(3) 1 d D U P A 1
O3 O 0.0541(2) 0.9007(3) 0.08938(10) 0.0470(7) Uani 0.612(3) 1 d D U P A 1
O4 O 0.2100(2) 0.7248(2) 0.11566(8) 0.0415(6) Uani 0.612(3) 1 d D U P A 1
Cl1' Cl 0.1803(6) 0.8701(5) 0.07502(18) 0.0356(8) Uani 0.388(3) 1 d D U P A 2
O1' O 0.153(2) 0.787(2) 0.0331(5) 0.047(3) Uani 0.388(3) 1 d D U P A 2
O2' O 0.3304(8) 0.8898(8) 0.0912(4) 0.0401(16) Uani 0.388(3) 1 d D U P A 2
O3' O 0.1133(5) 0.8231(5) 0.11468(14) 0.0576(16) Uani 0.388(3) 1 d D U P A 2
O4' O 0.1165(5) 0.9959(4) 0.0584(2) 0.0645(14) Uani 0.388(3) 1 d D U P A 2

loop_
_atom_site_aniso_label
_atom_site_aniso_U_11
_atom_site_aniso_U_22
_atom_site_aniso_U_33
_atom_site_aniso_U_23
_atom_site_aniso_U_13
_atom_site_aniso_U_12
Cu1 0.01329(12) 0.03025(13) 0.02484(13) 0.00164(8) 0.00378(8) -0.00097(8)
C1 0.0242(8) 0.0369(9) 0.0292(8) 0.0003(7) -0.0015(6) 0.0010(7)
C2 0.0361(9) 0.0411(10) 0.0342(9) 0.0063(7) -0.0049(7) 0.0034(8)
C3 0.0494(11) 0.0406(10) 0.0291(8) 0.0083(7) 0.0012(8) -0.0020(8)
C4 0.0352(9) 0.0400(9) 0.0255(8) 0.0016(7) 0.0067(7) -0.0061(7)
C5 0.0252(8) 0.0337(8) 0.0190(7) -0.0029(6) 0.0034(6) -0.0038(6)
C6 0.0198(7) 0.0392(9) 0.0331(8) 0.0060(7) 0.0066(6) -0.0049(6)
C7 0.0166(7) 0.0399(9) 0.0312(8) -0.0052(7) 0.0062(6) -0.0005(6)
C8 0.0174(7) 0.0372(9) 0.0278(7) -0.0037(6) -0.0002(6) 0.0003(6)
C9 0.0259(8) 0.0370(9) 0.0375(9) -0.0066(7) -0.0005(7) 0.0051(7)
C10 0.0384(10) 0.0322(9) 0.0387(9) -0.0026(7) -0.0044(8) 0.0039(7)
C11 0.0349(9) 0.0343(9) 0.0341(9) 0.0047(7) -0.0006(7) -0.0060(7)
C12 0.0232(8) 0.0361(9) 0.0306(8) 0.0015(7) 0.0042(6) -0.0038(6)
C13 0.0154(7) 0.0368(9) 0.0275(8) 0.0006(6) -0.0012(6) -0.0009(6)
C14 0.0201(7) 0.0348(8) 0.0254(7) 0.0027(6) 0.0008(6) -0.0022(6)
C15 0.0220(8) 0.0415(10) 0.0361(9) -0.0016(7) -0.0032(6) -0.0039(7)
C16 0.0323(9) 0.0441(10) 0.0329(9) -0.0075(8) -0.0041(7) -0.0074(8)
C17 0.0328(9) 0.0412(10) 0.0280(8) -0.0068(7) 0.0016(7) -0.0026(7)
C18 0.0252(8) 0.0355(8) 0.0213(7) 0.0003(6) 0.0036(6) -0.0012(6)
C19 0.0297(8) 0.0355(9) 0.0247(7) -0.0015(6) 0.0047(6) 0.0043(7)
C20 0.0207(7) 0.0341(8) 0.0213(7) -0.0042(6) 0.0002(6) -0.0027(6)
C21 0.0290(8) 0.0337(9) 0.0308(8) -0.0018(7) 0.0023(6) -0.0003(7)
C22 0.0387(10) 0.0421(10) 0.0336(9) 0.0078(8) -0.0022(7) -0.0096(8)
C23 0.0320(9) 0.0669(13) 0.0263(8) 0.0000(8) 0.0043(7) -0.0186(9)
C24 0.0214(8) 0.0646(12) 0.0293(8) -0.0137(8) 0.0054(6) -0.0066(8)
C25 0.0212(7) 0.0396(9) 0.0271(8) -0.0067(7) -0.0009(6) 0.0011(7)
N1 0.0200(6) 0.0313(7) 0.0207(6) -0.0014(5) 0.0012(5) -0.0006(5)
N2 0.0150(6) 0.0328(7) 0.0249(6) 0.0010(5) 0.0029(5) -0.0018(5)
N3 0.0184(6) 0.0307(7) 0.0282(6) -0.0007(5) 0.0025(5) -0.0013(5)
N4 0.0195(6) 0.0355(7) 0.0205(6) 0.0001(5) 0.0021(5) -0.0022(5)
N5 0.0241(7) 0.0444(8) 0.0247(7) -0.0092(6) 0.0027(5) 0.0014(6)
N6 0.0158(6) 0.0414(8) 0.0338(7) -0.0008(6) 0.0068(5) -0.0014(5)
N7 0.0237(7) 0.0323(7) 0.0399(8) -0.0030(6) 0.0107(6) -0.0013(6)
N8 0.0233(8) 0.0539(10) 0.0575(10) -0.0171(8) -0.0005(7) -0.0060(7)
Cl1 0.0175(4) 0.0343(9) 0.0269(8) -0.0042(6) 0.0019(5) -0.0032(6)
O1 0.026(4) 0.092(3) 0.033(2) -0.027(2) 0.0002(19) 0.001(3)
O2 0.040(2) 0.055(3) 0.0405(18) 0.009(2) -0.0043(19) -0.028(2)
O3 0.0298(11) 0.0468(14) 0.0609(16) -0.0176(12) -0.0038(10) 0.0145(10)
O4 0.0424(13) 0.0328(11) 0.0444(12) 0.0064(9) -0.0083(9) -0.0030(9)
Cl1' 0.0312(11) 0.046(2) 0.0325(15) -0.0071(11) 0.0133(10) -0.0107(13)
O1' 0.028(6) 0.084(5) 0.029(3) -0.014(3) 0.001(3) -0.010(5)
O2' 0.027(2) 0.058(4) 0.034(2) 0.004(3) -0.0010(18) -0.005(2)
O3' 0.074(3) 0.068(3) 0.039(2) -0.017(2) 0.033(2) -0.041(3)
O4' 0.044(2) 0.062(3) 0.091(3) 0.014(2) 0.020(2) 0.0174(19)

loop_
_atom_type_symbol
_atom_type_description
_atom_type_scat_dispersion_real
_atom_type_scat_dispersion_imag
_atom_type_scat_source
C C 0.0181 0.0091 'International Tables Vol C Tables 4.2.6.8 and 6.1.1.4'
H H 0.0000 0.0000 'International Tables Vol C Tables 4.2.6.8 and 6.1.1.4'
Cl Cl 0.3639 0.7018 'International Tables Vol C Tables 4.2.6.8 and 6.1.1.4'
Cu Cu -1.9646 0.5888 'International Tables Vol C Tables 4.2.6.8 and 6.1.1.4'
N N 0.0311 0.0180 'International Tables Vol C Tables 4.2.6.8 and 6.1.1.4'
O O 0.0492 0.0322 'International Tables Vol C Tables 4.2.6.8 and 6.1.1.4'

loop_
_geom_angle_atom_site_label_1
_geom_angle_atom_site_label_2
_geom_angle_atom_site_label_3
_geom_angle
N6 Cu1 N1 100.24(6)
N6 Cu1 N3 96.75(6)
N1 Cu1 N3 137.57(5)
N6 Cu1 N2 176.44(6)
N1 Cu1 N2 83.10(5)
N3 Cu1 N2 81.46(5)
N6 Cu1 N4 98.40(5)
N1 Cu1 N4 99.64(5)
N3 Cu1 N4 115.96(5)
N2 Cu1 N4 79.73(5)
N1 C1 C2 121.98(16)
N1 C1 H1 119.0
C2 C1 H1 119.0
C1 C2 C3 119.14(17)
C1 C2 H2 120.4
C3 C2 H2 120.4
C4 C3 C2 119.22(17)
C4 C3 H3 120.4
C2 C3 H3 120.4
C3 C4 C5 118.93(16)
C3 C4 H4 120.5
C5 C4 H4 120.5
N1 C5 C4 121.85(15)
N1 C5 C6 116.86(14)
C4 C5 C6 121.18(15)
N2 C6 C5 112.35(13)
N2 C6 H6A 109.1
C5 C6 H6A 109.1
N2 C6 H6B 109.1
C5 C6 H6B 109.1
H6A C6 H6B 107.9
N2 C7 C8 109.38(13)
N2 C7 H7A 109.8
C8 C7 H7A 109.8
N2 C7 H7B 109.8
C8 C7 H7B 109.8
H7A C7 H7B 108.2
N3 C8 C9 121.84(16)
N3 C8 C7 115.24(15)
C9 C8 C7 122.90(15)
C10 C9 C8 118.73(16)
C10 C9 H9 120.6
C8 C9 H9 120.6
C9 C10 C11 119.62(17)
C9 C10 H10 120.2
C11 C10 H10 120.2
C12 C11 C10 118.57(17)
C12 C11 H11 120.7
C10 C11 H11 120.7
N3 C12 C11 122.07(16)
N3 C12 H12 119.0
C11 C12 H12 119.0
N2 C13 C14 110.31(13)
N2 C13 H13A 109.6
C14 C13 H13A 109.6
N2 C13 H13B 109.6
C14 C13 H13B 109.6
H13A C13 H13B 108.1
N4 C14 C15 123.14(16)
N4 C14 C13 114.77(13)
C15 C14 C13 122.09(15)
C14 C15 C16 117.65(16)
C14 C15 H15 121.2
C16 C15 H15 121.2
C17 C16 C15 120.61(16)
C17 C16 H16 119.7
C15 C16 H16 119.7
C16 C17 C18 118.72(16)
C16 C17 H17 120.6
C18 C17 H17 120.6
N5 C18 N4 116.49(14)
N5 C18 C17 122.73(15)
N4 C18 C17 120.76(15)
N5 C19 C20 115.41(14)
N5 C19 H19A 108.4
C20 C19 H19A 108.4
N5 C19 H19B 108.4
C20 C19 H19B 108.4
H19A C19 H19B 107.5
C21 C20 C25 118.79(15)
C21 C20 C19 123.10(15)
C25 C20 C19 118.12(15)
C20 C21 C22 120.48(17)
C20 C21 H21 119.8
C22 C21 H21 119.8
C23 C22 C21 120.26(18)
C23 C22 H22 119.9
C21 C22 H22 119.9
C24 C23 C22 119.58(17)
C24 C23 H23 120.2
C22 C23 H23 120.2
C23 C24 C25 120.57(17)
C23 C24 H24 119.7
C25 C24 H24 119.7
C24 C25 C20 120.33(17)
C24 C25 H25 119.8
C20 C25 H25 119.8
C5 N1 C1 118.87(14)
C5 N1 Cu1 114.94(10)
C1 N1 Cu1 126.03(11)
C7 N2 C6 112.25(13)
C7 N2 C13 111.11(12)
C6 N2 C13 110.31(12)
C7 N2 Cu1 105.88(9)
C6 N2 Cu1 110.26(10)
C13 N2 Cu1 106.79(9)
C12 N3 C8 119.17(15)
C12 N3 Cu1 127.62(11)
C8 N3 Cu1 113.15(11)
C14 N4 C18 118.97(14)
C14 N4 Cu1 110.60(10)
C18 N4 Cu1 129.85(10)
C18 N5 C19 124.85(14)
C18 N5 H5 115.3(15)
C19 N5 H5 119.3(15)
N7 N6 Cu1 127.97(12)
N8 N7 N6 175.34(18)
O1 Cl1 O3 112.4(5)
O1 Cl1 O4 105.6(7)
O3 Cl1 O4 108.1(2)
O1 Cl1 O2 111.4(6)
O3 Cl1 O2 110.6(3)
O4 Cl1 O2 108.4(3)
O1' Cl1' O4' 102.4(10)
O1' Cl1' O2' 112.3(9)
O4' Cl1' O2' 109.7(5)
O1' Cl1' O3' 114.3(9)
O4' Cl1' O3' 108.4(5)
O2' Cl1' O3' 109.5(6)

loop_
_geom_bond_atom_site_label_1
_geom_bond_atom_site_label_2
_geom_bond_distance
Cu1 N6 1.9512(13)
Cu1 N1 2.0118(13)
Cu1 N3 2.0207(14)
Cu1 N2 2.0410(13)
Cu1 N4 2.1968(13)
C1 N1 1.351(2)
C1 C2 1.375(3)
C1 H1 0.9500
C2 C3 1.384(3)
C2 H2 0.9500
C3 C4 1.381(3)
C3 H3 0.9500
C4 C5 1.387(2)
C4 H4 0.9500
C5 N1 1.344(2)
C5 C6 1.499(2)
C6 N2 1.485(2)
C6 H6A 0.9900
C6 H6B 0.9900
C7 N2 1.476(2)
C7 C8 1.506(2)
C7 H7A 0.9900
C7 H7B 0.9900
C8 N3 1.347(2)
C8 C9 1.385(2)
C9 C10 1.380(3)
C9 H9 0.9500
C10 C11 1.389(3)
C10 H10 0.9500
C11 C12 1.381(3)
C11 H11 0.9500
C12 N3 1.343(2)
C12 H12 0.9500
C13 N2 1.4877(19)
C13 C14 1.508(2)
C13 H13A 0.9900
C13 H13B 0.9900
C14 N4 1.354(2)
C14 C15 1.379(2)
C15 C16 1.397(3)
C15 H15 0.9500
C16 C17 1.373(3)
C16 H16 0.9500
C17 C18 1.416(2)
C17 H17 0.9500
C18 N5 1.351(2)
C18 N4 1.356(2)
C19 N5 1.448(2)
C19 C20 1.517(2)
C19 H19A 0.9900
C19 H19B 0.9900
C20 C21 1.389(2)
C20 C25 1.392(2)
C21 C22 1.393(2)
C21 H21 0.9500
C22 C23 1.379(3)
C22 H22 0.9500
C23 C24 1.379(3)
C23 H23 0.9500
C24 C25 1.388(2)
C24 H24 0.9500
C25 H25 0.9500
N5 H5 0.83(2)
N6 N7 1.202(2)
N7 N8 1.153(2)
Cl1 O1 1.414(7)
Cl1 O3 1.428(4)
Cl1 O4 1.434(3)
Cl1 O2 1.437(5)
Cl1' O1' 1.417(11)
Cl1' O4' 1.422(6)
Cl1' O2' 1.436(9)
Cl1' O3' 1.439(5)

loop_
_geom_hbond_atom_site_label_D
_geom_hbond_atom_site_label_H
_geom_hbond_atom_site_label_A
_geom_hbond_distance_DH
_geom_hbond_distance_HA
_geom_hbond_distance_DA
_geom_hbond_angle_DHA
N5 H5 N6 0.83(2) 2.17(2) 2.965(2) 163(2)

loop_
_geom_torsion_atom_site_label_1
_geom_torsion_atom_site_label_2
_geom_torsion_atom_site_label_3
_geom_torsion_atom_site_label_4
_geom_torsion
N1 C1 C2 C3 0.6(3)
C1 C2 C3 C4 -0.4(3)
C2 C3 C4 C5 0.0(3)
C3 C4 C5 N1 0.2(3)
C3 C4 C5 C6 -175.72(16)
N1 C5 C6 N2 11.2(2)
C4 C5 C6 N2 -172.66(15)
N2 C7 C8 N3 27.65(18)
N2 C7 C8 C9 -154.25(15)
N3 C8 C9 C10 0.4(3)
C7 C8 C9 C10 -177.57(15)
C8 C9 C10 C11 0.3(3)
C9 C10 C11 C12 -0.7(3)
C10 C11 C12 N3 0.4(3)
N2 C13 C14 N4 35.81(19)
N2 C13 C14 C15 -144.88(15)
N4 C14 C15 C16 2.0(3)
C13 C14 C15 C16 -177.25(16)
C14 C15 C16 C17 -2.2(3)
C15 C16 C17 C18 -0.5(3)
C16 C17 C18 N5 -175.21(17)
C16 C17 C18 N4 3.6(3)
N5 C19 C20 C21 11.2(2)
N5 C19 C20 C25 -168.89(14)
C25 C20 C21 C22 -0.3(2)
C19 C20 C21 C22 179.56(15)
C20 C21 C22 C23 -0.4(3)
C21 C22 C23 C24 0.6(3)
C22 C23 C24 C25 -0.1(3)
C23 C24 C25 C20 -0.6(3)
C21 C20 C25 C24 0.8(2)
C19 C20 C25 C24 -179.09(15)
C4 C5 N1 C1 0.0(2)
C6 C5 N1 C1 176.05(14)
C4 C5 N1 Cu1 -175.67(12)
C6 C5 N1 Cu1 0.42(18)
C2 C1 N1 C5 -0.4(2)
C2 C1 N1 Cu1 174.72(13)
C8 C7 N2 C6 -160.60(12)
C8 C7 N2 C13 75.34(15)
C8 C7 N2 Cu1 -40.24(14)
C5 C6 N2 C7 100.98(15)
C5 C6 N2 C13 -134.52(14)
C5 C6 N2 Cu1 -16.81(16)
C14 C13 N2 C7 -161.18(13)
C14 C13 N2 C6 73.66(16)
C14 C13 N2 Cu1 -46.16(14)
C11 C12 N3 C8 0.3(2)
C11 C12 N3 Cu1 177.23(12)
C9 C8 N3 C12 -0.7(2)
C7 C8 N3 C12 177.39(14)
C9 C8 N3 Cu1 -178.05(13)
C7 C8 N3 Cu1 0.07(17)
C15 C14 N4 C18 1.0(2)
C13 C14 N4 C18 -179.72(14)
C15 C14 N4 Cu1 173.11(14)
C13 C14 N4 Cu1 -7.59(17)
N5 C18 N4 C14 175.06(15)
C17 C18 N4 C14 -3.8(2)
N5 C18 N4 Cu1 4.7(2)
C17 C18 N4 Cu1 -174.17(12)
N4 C18 N5 C19 179.71(15)
C17 C18 N5 C19 -1.5(3)
C20 C19 N5 C18 -85.2(2)
